data_7127560
loop_
_publ_author_name
'Serpell, Christopher J.'
'Park, Ah Young'
'Robinson, Carol V.'
'Beer, Paul D.'

_publ_section_title
;
 Imidazolium-based catenane host for bromide recognition in aqueous media.
;
_journal_issue 1
_journal_name_full 'Chemical communications (Cambridge, England)'
_journal_page_first 101
_journal_page_last 104
_journal_paper_doi 10.1039/d0cc06299e
_journal_volume 57
_journal_year 2021
_chemical_absolute_configuration ad
_chemical_formula_moiety 'C29 H34 N4 O4, 2(F6 P)'
_chemical_formula_sum 'C29 H34 F12 N4 O4 P2'
_chemical_formula_weight 792.54
_space_group_IT_number 33
_space_group_name_Hall 'P 2c -2n'
_space_group_name_H-M_alt 'P n a 21'
_symmetry_cell_setting orthorhombic
_symmetry_space_group_name_Hall 'P 2c -2n'
_symmetry_space_group_name_H-M 'P n a 21'
_atom_sites_solution_hydrogens geom
_atom_sites_solution_primary direct
_audit_creation_date 09-04-27
_audit_creation_method CRYSTALS_ver_12.86
_audit_update_record
;
2020-09-17 deposited with the CCDC.	2020-12-09 downloaded from the CCDC.
;
_cell_angle_alpha 90
_cell_angle_beta 90
_cell_angle_gamma 90
_cell_formula_units_Z 8
_cell_length_a 19.7417(4)
_cell_length_b 8.2997(2)
_cell_length_c 41.8665(10)
_cell_measurement_reflns_used 6732
_cell_measurement_temperature 150
_cell_measurement_theta_max 25
_cell_measurement_theta_min 5
_cell_volume 6859.8(3)
_computing_cell_refinement 'DENZO/SCALEPACK (Otwinowski & Minor, 1997)'
_computing_data_collection 'COLLECT (Nonius, 1997-2001).'
_computing_data_reduction 'DENZO/SCALEPACK (Otwinowski & Minor, 1997)'
_computing_molecular_graphics 'CRYSTALMAKER (CrystalMaker., 2005)'
_computing_publication_material 'CRYSTALS (Betteridge et al., 2003)'
_computing_structure_refinement 'CRYSTALS (Betteridge et al., 2003)'
_computing_structure_solution 'SIR92 (Altomare et al., 1994)'
_diffrn_ambient_temperature 150
_diffrn_measured_fraction_theta_full 0.986
_diffrn_measured_fraction_theta_max 0.986
_diffrn_measurement_device 'Nonius KappaCCD'
_diffrn_measurement_device_type Area
_diffrn_measurement_method \w
_diffrn_radiation_monochromator graphite
_diffrn_radiation_type 'Mo K\a'
_diffrn_radiation_wavelength 0.71073
_diffrn_reflns_av_R_equivalents 0.173
_diffrn_reflns_limit_h_max 23
_diffrn_reflns_limit_h_min -23
_diffrn_reflns_limit_k_max 9
_diffrn_reflns_limit_k_min -9
_diffrn_reflns_limit_l_max 50
_diffrn_reflns_limit_l_min -50
_diffrn_reflns_number 43464
_diffrn_reflns_theta_full 25.364
_diffrn_reflns_theta_max 25.364
_diffrn_reflns_theta_min 5.114
_diffrn_standards_number 0
_exptl_absorpt_coefficient_mu 0.233
_exptl_absorpt_correction_T_max 0.99
_exptl_absorpt_correction_T_min 0.88
_exptl_absorpt_correction_type multi-scan
_exptl_absorpt_process_details 'DENZO/SCALEPACK (Otwinowski & Minor, 1997)'
_exptl_crystal_colour colourless
_exptl_crystal_density_diffrn 1.535
_exptl_crystal_density_method 'not measured'
_exptl_crystal_description plate
_exptl_crystal_F_000 3248
_exptl_crystal_size_max 0.20
_exptl_crystal_size_mid 0.12
_exptl_crystal_size_min 0.03
_refine_diff_density_max 0.88
_refine_diff_density_min -0.54
_refine_ls_abs_structure_details 'Flack (1983), 5912 Friedel-pairs'
_refine_ls_abs_structure_Flack 0.6(2)
_refine_ls_extinction_method None
_refine_ls_goodness_of_fit_ref 0.9123
_refine_ls_hydrogen_treatment constr
_refine_ls_matrix_type full
_refine_ls_number_parameters 920
_refine_ls_number_reflns 6156
_refine_ls_number_restraints 891
_refine_ls_R_factor_all 0.1118
_refine_ls_R_factor_gt 0.0739
_refine_ls_shift/su_max 0.000528
_refine_ls_structure_factor_coef Fsqd
_refine_ls_weighting_details
;
 Method= Modified Sheldrick 
 w=1/[\s^2^(F^2^) + ( 0.11P)^2^ +13.51P] 
 ,where P=(max(Fo^2^,0) + 2Fc^2^)/3 
;
_refine_ls_weighting_scheme calc
_refine_ls_wR_factor_all 0.1934
_refine_ls_wR_factor_gt 0.1673
_refine_ls_wR_factor_ref 0.1934
_reflns_limit_h_max 23
_reflns_limit_h_min 0
_reflns_limit_k_max 9
_reflns_limit_k_min 0
_reflns_limit_l_max 50
_reflns_limit_l_min -50
_reflns_number_gt 4140
_reflns_number_total 12189
_reflns_threshold_expression I>2.0\s(I)
_oxford_diffrn_Wilson_B_factor 2.06
_oxford_diffrn_Wilson_scale 359.99
_oxford_refine_ls_r_factor_ref 0.1118
_oxford_refine_ls_scale 0.07107(3)
_oxford_reflns_number_all 6156
_oxford_reflns_threshold_expression_ref I>-3.0\s(I)
_oxford_structure_analysis_title 024cjs08
_cod_data_source_file d0cc06299e2.cif
_cod_data_source_block 42PF6
_cod_depositor_comments
;
The following automatic conversions were performed:

data item '_symmetry_cell_setting' value 'Orthorhombic' was changed
to 'orthorhombic' in accordance with the
/home/data/users/saulius/crontab/automatic-downloads/rss-feeds/RSC/lib/dictionaries/cif_core.dic
dictionary named 'cif_core.dic' version 2.4.2 last updated on
2011-04-26.

Automatic conversion script
Id: cif_fix_values 7556 2019-12-06 15:28:31Z antanas 

 Adding full bibliography for 7127560--7127562.cif.
;
_cod_original_sg_symbol_H-M 'P n a 21 '
_cod_database_code 7127560

loop_
_symmetry_equiv_pos_as_xyz
x,y,z
-x+1/2,y+1/2,z+1/2
x+1/2,-y+1/2,z
-x,-y,z+1/2

loop_
_atom_site_label
_atom_site_type_symbol
_atom_site_fract_x
_atom_site_fract_y
_atom_site_fract_z
_atom_site_U_iso_or_equiv
_atom_site_occupancy
_atom_site_adp_type
_atom_site_refinement_flags_posn
_atom_site_refinement_flags_adp
_atom_site_refinement_flags_occupancy
_atom_site_disorder_assembly
_atom_site_disorder_group
_oxford_atom_site_special_shape
_atom_site_attached_hydrogens
P1 P 0.42048(13) 0.3628(4) 0.71104(9) 0.0386 1.0000 Uani . U . . . . .
F2 F 0.3680(3) 0.2501(8) 0.7284(2) 0.0691 1.0000 Uani . U . . . . .
F3 F 0.4749(3) 0.4736(8) 0.69222(16) 0.0595 1.0000 Uani . U . . . . .
F4 F 0.3679(3) 0.3873(9) 0.68201(17) 0.0650 1.0000 Uani . U . . . . .
F5 F 0.3905(3) 0.5153(8) 0.72812(18) 0.0724 1.0000 Uani . U . . . . .
F6 F 0.4519(3) 0.2089(8) 0.69271(19) 0.0663 1.0000 Uani . U . . . . .
F7 F 0.4738(3) 0.3378(8) 0.73930(15) 0.0597 1.0000 Uani . U . . . . .
P8 P 0.71940(15) 0.6465(4) 0.72788(9) 0.0453 1.0000 Uani . U . . . . .
F9 F 0.6662(3) 0.7806(8) 0.7388(2) 0.0638 1.0000 Uani . U . . . . .
F10 F 0.7717(3) 0.5107(8) 0.71817(18) 0.0714 1.0000 Uani . U . . . . .
F11 F 0.7622(3) 0.6860(9) 0.75869(18) 0.0753 1.0000 Uani . U . . . . .
F12 F 0.6768(4) 0.5177(7) 0.74799(18) 0.0737 1.0000 Uani . U . . . . .
F13 F 0.7604(4) 0.7782(9) 0.7087(2) 0.0806 1.0000 Uani . U . . . . .
F14 F 0.6743(4) 0.6062(9) 0.69738(19) 0.0875 1.0000 Uani . U . . . . .
P15 P 0.65894(13) 0.3654(4) 0.35602(9) 0.0430 1.0000 Uani . U . . . . .
F16 F 0.7120(3) 0.3468(8) 0.32883(16) 0.0611 1.0000 Uani . U . . . . .
F17 F 0.6913(3) 0.2151(9) 0.37409(19) 0.0720 1.0000 Uani . U . . . . .
F18 F 0.7118(3) 0.4798(8) 0.37587(17) 0.0674 1.0000 Uani . U . . . . .
F19 F 0.6069(4) 0.3881(10) 0.38583(19) 0.0832 1.0000 Uani . U . . . . .
F20 F 0.6071(3) 0.2513(8) 0.3391(2) 0.0775 1.0000 Uani . U . . . . .
F21 F 0.6275(3) 0.5197(8) 0.33966(18) 0.0742 1.0000 Uani . U . . . . .
P22 P 0.45757(16) 0.8591(4) 0.33703(9) 0.0473 1.0000 Uani . U . . . . .
F23 F 0.4045(3) 0.7242(8) 0.3272(2) 0.0635 1.0000 Uani . U . . . . .
F24 F 0.4987(4) 0.7336(9) 0.3576(2) 0.0838 1.0000 Uani . U . . . . .
F25 F 0.5009(3) 0.8126(10) 0.30585(18) 0.0768 1.0000 Uani . U . . . . .
F26 F 0.5101(3) 0.9974(9) 0.34644(18) 0.0726 1.0000 Uani . U . . . . .
F27 F 0.4129(4) 0.9031(9) 0.36668(18) 0.0809 1.0000 Uani . U . . . . .
F28 F 0.4157(4) 0.9861(8) 0.31585(19) 0.0800 1.0000 Uani . U . . . . .
O29 O 0.3738(4) 0.8964(9) 0.62322(19) 0.0599 1.0000 Uani . U . . . . .
C30 C 0.4298(6) 0.8852(14) 0.6418(3) 0.0470 1.0000 Uani . U . . . . .
C31 C 0.4291(5) 0.8502(12) 0.6733(3) 0.0380 1.0000 Uani . U . . . . .
C32 C 0.4917(5) 0.8433(12) 0.6892(3) 0.0380 1.0000 Uani . U . . . . .
N33 N 0.4918(4) 0.8116(11) 0.7237(2) 0.0407 1.0000 Uani . U . . . . .
C34 C 0.5213(5) 0.6906(12) 0.7383(3) 0.0343 1.0000 Uani . U . . . . .
N35 N 0.5054(4) 0.7029(12) 0.7690(2) 0.0460 1.0000 Uani . U . . . . .
C36 C 0.4618(6) 0.8218(15) 0.7728(3) 0.0550 1.0000 Uani . U . . . . .
C37 C 0.4525(6) 0.8955(13) 0.7445(3) 0.0492 1.0000 Uani . U . . . . .
C38 C 0.5212(5) 0.5704(12) 0.7915(3) 0.0425 1.0000 Uani . U . . . . .
N39 N 0.5623(4) 0.6249(10) 0.8181(2) 0.0401 1.0000 Uani . U . . . . .
C40 C 0.5421(6) 0.6360(14) 0.8483(3) 0.0453 1.0000 Uani . U . . . . .
N41 N 0.5958(4) 0.6638(11) 0.8668(2) 0.0445 1.0000 Uani . U . . . . .
C42 C 0.6538(6) 0.6758(12) 0.8488(3) 0.0398 1.0000 Uani . U . . . . .
C43 C 0.6332(5) 0.6524(13) 0.8185(3) 0.0445 1.0000 Uani . U . . . . .
C44 C 0.5953(6) 0.6744(14) 0.9016(3) 0.0461 1.0000 Uani . U . . . . .
C45 C 0.5488(6) 0.5837(16) 0.9177(3) 0.0556 1.0000 Uani . U . . . . .
C46 C 0.5532(6) 0.5896(16) 0.9502(3) 0.0611 1.0000 Uani . U . . . . .
C47 C 0.6003(7) 0.6822(15) 0.9667(3) 0.0600 1.0000 Uani . U . . . . .
C48 C 0.6454(7) 0.7696(16) 0.9496(4) 0.0624 1.0000 Uani . U . . . . .
C49 C 0.6448(6) 0.7721(14) 0.9164(3) 0.0546 1.0000 Uani . U . . . . .
O50 O 0.6947(5) 0.8542(11) 0.9665(2) 0.0878 1.0000 Uani . U . . . . .
C51 C 0.7550(7) 0.9169(17) 0.9499(3) 0.0772 1.0000 Uani . U . . . . .
C53 C 0.7960(8) 0.994(2) 0.9739(4) 0.1085 1.0000 Uani . U . . . . .
O54 O 0.8223(5) 0.8937(17) 0.9972(3) 0.1100 1.0000 Uani . U . . . . .
C55 C 0.8725(10) 0.810(3) 0.9843(5) 0.1236 1.0000 Uani . U . . . . .
C56 C 0.9101(10) 0.749(3) 1.0159(6) 0.1394 1.0000 Uani . U . . . . .
C57 C 0.9325(11) 0.610(3) 1.0202(5) 0.1716 1.0000 Uani . U . . . . .
C58 C 0.5527(6) 0.8613(13) 0.6735(3) 0.0483 1.0000 Uani . U . . . . .
C59 C 0.5511(6) 0.8932(14) 0.6407(3) 0.0533 1.0000 Uani . U . . . . .
C60 C 0.4907(6) 0.9055(14) 0.6246(3) 0.0566 1.0000 Uani . U . . . . .
C61 C 0.3088(6) 0.8625(17) 0.6393(3) 0.0659 1.0000 Uani . U . . . . .
C62 C 0.2528(7) 0.8912(19) 0.6150(3) 0.0787 1.0000 Uani . U . . . . .
O63 O 0.2570(4) 0.7768(11) 0.5910(2) 0.0748 1.0000 Uani . U . . . . .
C64 C 0.2036(7) 0.7978(19) 0.5681(4) 0.0805 1.0000 Uani . U . . . . .
C65 C 0.2163(9) 0.692(2) 0.5406(4) 0.1069 1.0000 Uani . U . . . . .
C66 C 0.2674(9) 0.600(2) 0.5358(4) 0.1203 1.0000 Uani . U . . . . .
O67 O 0.6104(4) 0.9193(11) 0.4414(2) 0.0678 1.0000 Uani . U . . . . .
C68 C 0.5465(6) 0.9069(17) 0.4246(3) 0.0668 1.0000 Uani . U . . . . .
C69 C 0.4927(7) 0.940(2) 0.4482(3) 0.0835 1.0000 Uani . U . . . . .
O70 O 0.4938(5) 0.8123(14) 0.4712(3) 0.0884 1.0000 Uani . U . . . . .
C71 C 0.4443(8) 0.823(2) 0.4946(4) 0.1005 1.0000 Uani . U . . . . .
C72 C 0.4524(11) 0.725(3) 0.5217(4) 0.1187 1.0000 Uani . U . . . . .
C73 C 0.5128(15) 0.643(2) 0.5246(6) 0.1622 1.0000 Uani . U . . . . .
C74 C 0.6686(6) 0.8916(14) 0.4234(3) 0.0496 1.0000 Uani . U . . . . .
C75 C 0.6708(6) 0.8646(14) 0.3909(3) 0.0449 1.0000 Uani . U . . . . .
C76 C 0.7311(6) 0.8399(13) 0.3771(3) 0.0437 1.0000 Uani . U . . . . .
N77 N 0.7305(4) 0.8147(11) 0.3422(2) 0.0438 1.0000 Uani . U . . . . .
C78 C 0.7615(5) 0.6960(15) 0.3284(3) 0.0436 1.0000 Uani . U . . . . .
N79 N 0.7436(4) 0.6996(12) 0.2967(2) 0.0410 1.0000 Uani . U . . . . .
C80 C 0.7605(6) 0.5709(14) 0.2740(3) 0.0518 1.0000 Uani . U . . . . .
N81 N 0.8021(4) 0.6274(10) 0.2472(2) 0.0406 1.0000 Uani . U . . . . .
C82 C 0.8718(6) 0.6539(13) 0.2482(3) 0.0446 1.0000 Uani . U . . . . .
C83 C 0.8900(6) 0.6901(15) 0.2189(3) 0.0457 1.0000 Uani . U . . . . .
N84 N 0.8327(4) 0.6752(11) 0.1992(2) 0.0442 1.0000 Uani . U . . . . .
C85 C 0.7804(6) 0.6398(13) 0.2172(3) 0.0418 1.0000 Uani . U . . . . .
C86 C 0.8322(5) 0.6873(16) 0.1644(3) 0.0454 1.0000 Uani . U . . . . .
C87 C 0.7878(6) 0.5953(17) 0.1467(3) 0.0657 1.0000 Uani . U . . . . .
C88 C 0.7877(7) 0.5990(18) 0.1142(3) 0.0732 1.0000 Uani . U . . . . .
C89 C 0.8326(8) 0.705(2) 0.0996(4) 0.0824 1.0000 Uani . U . . . . .
C90 C 0.8769(9) 0.7909(18) 0.1162(4) 0.0779 1.0000 Uani . U . . . . .
C91 C 0.8758(7) 0.7874(16) 0.1498(3) 0.0603 1.0000 Uani . U . . . . .
O92 O 0.9116(8) 0.8906(13) 0.0983(3) 0.1263 1.0000 Uani . U . . . . .
C93 C 0.9538(10) 0.984(3) 0.1120(5) 0.1296 1.0000 Uani . U . . . . .
C94 C 1.0143(13) 0.931(2) 0.1191(6) 0.1548 1.0000 Uani . U . . . . .
O96 O 1.0529(7) 0.8795(15) 0.0844(3) 0.1429 1.0000 Uani . U . . . . .
C98 C 0.7051(7) 0.8304(13) 0.2915(3) 0.0552 1.0000 Uani . U . . . . .
C99 C 0.6944(6) 0.9055(15) 0.3197(3) 0.0566 1.0000 Uani . U . . . . .
C100 C 0.7900(6) 0.8476(13) 0.3925(3) 0.0502 1.0000 Uani . U . . . . .
C101 C 0.7886(6) 0.8766(14) 0.4259(3) 0.0577 1.0000 Uani . U . . . . .
C102 C 0.7274(6) 0.9005(14) 0.4412(3) 0.0532 1.0000 Uani . U . . . . .
C6 C 1.1085(7) 0.7816(19) 0.0882(4) 0.0804 1.0000 Uani . U . . . . .
C7 C 1.1587(10) 0.613(3) 0.0492(5) 0.1313 1.0000 Uani . U . . . . .
C4 C 1.1399(10) 0.736(3) 0.0600(5) 0.1042 1.0000 Uani . U . . . . .
H311 H 0.3887 0.8337 0.6843 0.0490 1.0000 Uiso R . . . . . .
H341 H 0.5490 0.6136 0.7290 0.0470 1.0000 Uiso R . . . . . .
H361 H 0.4425 0.8534 0.7919 0.0580 1.0000 Uiso R . . . . . .
H371 H 0.4237 0.9820 0.7398 0.0591 1.0000 Uiso R . . . . . .
H381 H 0.5462 0.4873 0.7802 0.0580 1.0000 Uiso R . . . . . .
H382 H 0.4796 0.5274 0.8002 0.0579 1.0000 Uiso R . . . . . .
H401 H 0.4974 0.6212 0.8552 0.0540 1.0000 Uiso R . . . . . .
H421 H 0.6972 0.6993 0.8557 0.0519 1.0000 Uiso R . . . . . .
H431 H 0.6609 0.6481 0.8005 0.0558 1.0000 Uiso R . . . . . .
H451 H 0.5165 0.5217 0.9073 0.0710 1.0000 Uiso R . . . . . .
H461 H 0.5231 0.5266 0.9620 0.0739 1.0000 Uiso R . . . . . .
H471 H 0.6001 0.6837 0.9889 0.0740 1.0000 Uiso R . . . . . .
H491 H 0.6759 0.8307 0.9047 0.0659 1.0000 Uiso R . . . . . .
H511 H 0.7405 0.9965 0.9343 0.0960 1.0000 Uiso R . . . . . .
H512 H 0.7796 0.8301 0.9395 0.0958 1.0000 Uiso R . . . . . .
H531 H 0.8343 1.0428 0.9626 0.1279 1.0000 Uiso R . . . . . .
H532 H 0.7698 1.0776 0.9845 0.1280 1.0000 Uiso R . . . . . .
H552 H 0.8559 0.7190 0.9720 0.1610 1.0000 Uiso R . . . . . .
H551 H 0.9020 0.8752 0.9712 0.1611 1.0000 Uiso R . . . . . .
H561 H 0.9147 0.8255 1.0320 0.1801 1.0000 Uiso R . . . . . .
H572 H 0.9293 0.5301 1.0047 0.1930 1.0000 Uiso R . . . . . .
H571 H 0.9528 0.5864 1.0396 0.1929 1.0000 Uiso R . . . . . .
H581 H 0.5939 0.8529 0.6844 0.0590 1.0000 Uiso R . . . . . .
H591 H 0.5914 0.9050 0.6293 0.0689 1.0000 Uiso R . . . . . .
H601 H 0.4897 0.9279 0.6030 0.0659 1.0000 Uiso R . . . . . .
H611 H 0.3078 0.7508 0.6464 0.0801 1.0000 Uiso R . . . . . .
H612 H 0.3036 0.9333 0.6577 0.0801 1.0000 Uiso R . . . . . .
H622 H 0.2571 0.9987 0.6057 0.0959 1.0000 Uiso R . . . . . .
H621 H 0.2089 0.8817 0.6254 0.0960 1.0000 Uiso R . . . . . .
H641 H 0.2020 0.9087 0.5608 0.1080 1.0000 Uiso R . . . . . .
H642 H 0.1609 0.7683 0.5780 0.1081 1.0000 Uiso R . . . . . .
H651 H 0.1829 0.6938 0.5250 0.1311 1.0000 Uiso R . . . . . .
H661 H 0.2690 0.5393 0.5170 0.1560 1.0000 Uiso R . . . . . .
H662 H 0.3025 0.5917 0.5506 0.1560 1.0000 Uiso R . . . . . .
H681 H 0.5436 0.9871 0.4078 0.0699 1.0000 Uiso R . . . . . .
H682 H 0.5421 0.8001 0.4154 0.0698 1.0000 Uiso R . . . . . .
H692 H 0.4492 0.9409 0.4373 0.0950 1.0000 Uiso R . . . . . .
H691 H 0.5002 1.0428 0.4587 0.0950 1.0000 Uiso R . . . . . .
H711 H 0.4016 0.7916 0.4849 0.1200 1.0000 Uiso R . . . . . .
H712 H 0.4418 0.9345 0.5014 0.1200 1.0000 Uiso R . . . . . .
H721 H 0.4191 0.7191 0.5374 0.1419 1.0000 Uiso R . . . . . .
H731 H 0.5461 0.6529 0.5090 0.1730 1.0000 Uiso R . . . . . .
H732 H 0.5201 0.5752 0.5421 0.1730 1.0000 Uiso R . . . . . .
H751 H 0.6309 0.8613 0.3789 0.0559 1.0000 Uiso R . . . . . .
H781 H 0.7893 0.6220 0.3383 0.0529 1.0000 Uiso R . . . . . .
H801 H 0.7179 0.5315 0.2651 0.0559 1.0000 Uiso R . . . . . .
H802 H 0.7841 0.4848 0.2853 0.0559 1.0000 Uiso R . . . . . .
H821 H 0.8992 0.6485 0.2662 0.0550 1.0000 Uiso R . . . . . .
H831 H 0.9330 0.7188 0.2122 0.0581 1.0000 Uiso R . . . . . .
H851 H 0.7359 0.6259 0.2103 0.0501 1.0000 Uiso R . . . . . .
H871 H 0.7578 0.5268 0.1573 0.0750 1.0000 Uiso R . . . . . .
H881 H 0.7582 0.5359 0.1020 0.0901 1.0000 Uiso R . . . . . .
H891 H 0.8333 0.7127 0.0776 0.1010 1.0000 Uiso R . . . . . .
H911 H 0.9036 0.8533 0.1619 0.0800 1.0000 Uiso R . . . . . .
H981 H 0.6885 0.8620 0.2718 0.0641 1.0000 Uiso R . . . . . .
H991 H 0.6686 0.9980 0.3236 0.0680 1.0000 Uiso R . . . . . .
H1001 H 0.8311 0.8345 0.3816 0.0621 1.0000 Uiso R . . . . . .
H1021 H 0.7254 0.9218 0.4633 0.0649 1.0000 Uiso R . . . . . .
H62 H 1.1407 0.8358 0.1017 0.1070 1.0000 Uiso R . . . . . .
H61 H 1.0936 0.6822 0.0984 0.1071 1.0000 Uiso R . . . . . .
H71 H 1.1808 0.6045 0.0297 0.1570 1.0000 Uiso R . . . . . .
H72 H 1.1508 0.5218 0.0615 0.1570 1.0000 Uiso R . . . . . .
H1011 H 0.8289 0.8800 0.4374 0.0709 1.0000 Uiso R . . . . . .
H41 H 1.1480 0.8229 0.0462 0.1391 1.0000 Uiso R . . . . . .
H931 H 0.9635 1.0703 0.0969 0.1450 1.0000 Uiso R . . . . . .
H932 H 0.9321 1.0307 0.1308 0.1450 1.0000 Uiso R . . . . . .
H941 H 1.0400 1.0103 0.1307 0.1771 1.0000 Uiso R . . . . . .
H942 H 1.0082 0.8348 0.1318 0.1769 1.0000 Uiso R . . . . . .

loop_
_atom_site_aniso_label
_atom_site_aniso_U_11
_atom_site_aniso_U_22
_atom_site_aniso_U_33
_atom_site_aniso_U_23
_atom_site_aniso_U_13
_atom_site_aniso_U_12
P1 0.0199(14) 0.0346(16) 0.061(2) -0.0032(15) -0.0036(12) -0.0015(12)
F2 0.051(4) 0.081(4) 0.076(5) 0.024(4) 0.001(3) -0.018(3)
F3 0.059(3) 0.060(4) 0.060(4) -0.004(3) 0.005(3) -0.024(3)
F4 0.044(3) 0.084(5) 0.067(4) 0.011(3) -0.013(3) 0.001(3)
F5 0.076(4) 0.059(3) 0.081(5) -0.013(3) 0.016(3) 0.018(3)
F6 0.058(4) 0.054(3) 0.087(5) -0.028(3) -0.016(3) 0.008(3)
F7 0.049(3) 0.075(5) 0.055(4) -0.006(3) -0.012(3) 0.001(3)
P8 0.0425(17) 0.0400(17) 0.053(2) -0.0040(16) 0.0050(14) 0.0042(13)
F9 0.056(4) 0.051(3) 0.084(6) -0.018(3) 0.001(3) 0.015(3)
F10 0.068(4) 0.058(4) 0.088(5) -0.001(3) 0.021(3) 0.023(3)
F11 0.074(4) 0.072(5) 0.080(4) -0.016(4) -0.024(3) 0.006(3)
F12 0.085(5) 0.045(4) 0.092(5) -0.006(3) 0.035(4) -0.007(3)
F13 0.081(5) 0.059(4) 0.102(6) 0.019(4) 0.033(4) 0.003(3)
F14 0.102(5) 0.082(5) 0.079(4) -0.026(4) -0.032(3) 0.018(4)
P15 0.0240(15) 0.0343(17) 0.071(2) -0.0031(15) 0.0049(13) -0.0014(12)
F16 0.048(3) 0.068(5) 0.066(4) -0.005(3) 0.012(3) -0.002(3)
F17 0.071(4) 0.055(3) 0.090(6) 0.021(4) 0.006(4) 0.005(3)
F18 0.072(4) 0.063(4) 0.067(4) -0.004(3) -0.017(3) -0.017(3)
F19 0.064(4) 0.103(6) 0.083(4) -0.013(4) 0.024(3) 0.004(4)
F20 0.050(3) 0.083(4) 0.099(6) -0.024(4) -0.001(3) -0.023(3)
F21 0.076(4) 0.064(3) 0.083(5) -0.002(3) -0.018(4) 0.027(3)
P22 0.0455(18) 0.0432(18) 0.053(2) 0.0026(17) -0.0053(14) -0.0059(13)
F23 0.051(3) 0.056(4) 0.083(6) -0.012(3) -0.008(3) -0.011(3)
F24 0.100(5) 0.061(4) 0.091(6) 0.010(4) -0.046(4) 0.003(3)
F25 0.070(4) 0.087(5) 0.073(4) -0.008(4) 0.016(3) -0.006(3)
F26 0.060(4) 0.068(4) 0.090(5) 0.000(4) -0.010(3) -0.026(3)
F27 0.087(5) 0.073(5) 0.082(4) -0.024(3) 0.029(3) -0.030(3)
F28 0.100(5) 0.049(4) 0.091(5) -0.007(3) -0.041(4) 0.016(3)
O29 0.063(3) 0.063(5) 0.054(5) 0.011(5) -0.005(3) 0.008(4)
C30 0.057(3) 0.042(7) 0.042(4) 0.002(6) 0.002(3) 0.008(6)
C31 0.042(4) 0.028(6) 0.045(4) 0.005(6) 0.003(3) -0.011(5)
C32 0.045(4) 0.027(6) 0.041(3) -0.010(5) 0.001(3) -0.007(5)
N33 0.043(5) 0.033(5) 0.046(3) 0.001(4) 0.003(3) 0.007(4)
C34 0.039(6) 0.015(5) 0.049(4) -0.007(4) -0.007(5) -0.007(4)
N35 0.049(5) 0.044(5) 0.045(4) 0.000(4) -0.011(4) 0.009(4)
C36 0.070(8) 0.067(9) 0.027(4) -0.009(5) -0.023(6) 0.032(6)
C37 0.072(8) 0.042(7) 0.033(5) -0.002(5) -0.001(5) 0.020(5)
C38 0.045(6) 0.034(6) 0.049(5) 0.000(4) -0.007(4) 0.000(5)
N39 0.040(4) 0.039(5) 0.042(3) 0.002(4) -0.002(3) -0.001(5)
C40 0.034(4) 0.063(8) 0.040(4) 0.015(6) -0.004(3) -0.004(6)
N41 0.034(4) 0.057(6) 0.042(3) 0.011(5) -0.005(3) -0.006(5)
C42 0.035(4) 0.032(6) 0.053(5) 0.015(6) 0.000(3) -0.004(5)
C43 0.039(4) 0.040(7) 0.054(4) 0.001(6) 0.003(4) -0.002(5)
C44 0.047(6) 0.049(8) 0.043(3) 0.008(5) -0.006(4) 0.008(4)
C45 0.042(7) 0.081(9) 0.044(4) 0.007(6) 0.006(5) 0.007(5)
C46 0.058(7) 0.080(9) 0.045(4) 0.011(6) 0.004(5) 0.007(5)
C47 0.075(8) 0.053(8) 0.052(6) -0.001(6) 0.000(5) 0.016(5)
C48 0.072(7) 0.066(9) 0.049(4) -0.001(6) -0.009(5) 0.005(5)
C49 0.063(7) 0.051(7) 0.050(4) 0.012(6) -0.018(5) 0.003(5)
O50 0.108(7) 0.096(7) 0.059(6) -0.017(5) -0.009(4) -0.022(5)
C51 0.102(8) 0.069(9) 0.062(8) -0.008(7) -0.017(5) -0.017(7)
C53 0.097(9) 0.165(14) 0.064(10) -0.011(6) -0.037(7) -0.020(7)
O54 0.079(7) 0.183(11) 0.067(7) 0.016(6) 0.004(5) -0.010(6)
C55 0.120(14) 0.152(14) 0.098(12) 0.025(11) 0.036(9) -0.004(9)
C56 0.125(13) 0.189(18) 0.104(12) 0.016(13) 0.036(10) 0.043(12)
C57 0.162(19) 0.23(2) 0.121(16) 0.049(16) 0.097(14) 0.101(17)
C58 0.039(4) 0.053(7) 0.053(5) -0.002(6) 0.000(4) 0.004(6)
C59 0.057(4) 0.055(8) 0.048(5) -0.014(6) 0.010(4) -0.005(7)
C60 0.067(4) 0.067(8) 0.036(6) -0.002(7) 0.004(3) -0.014(7)
C61 0.061(4) 0.090(9) 0.047(7) 0.003(6) -0.009(4) 0.001(7)
C62 0.068(5) 0.111(11) 0.057(8) 0.000(6) -0.021(6) -0.009(8)
O63 0.069(5) 0.100(7) 0.056(6) 0.007(4) -0.025(4) 0.004(5)
C64 0.069(8) 0.101(10) 0.072(9) 0.005(7) -0.035(6) -0.015(7)
C65 0.102(11) 0.165(16) 0.053(9) 0.000(9) -0.029(9) 0.017(9)
C66 0.132(15) 0.157(17) 0.071(11) 0.026(10) 0.008(11) 0.030(11)
O67 0.061(3) 0.099(6) 0.043(5) -0.018(5) -0.001(3) 0.005(5)
C68 0.061(4) 0.098(10) 0.042(6) -0.009(6) -0.003(4) 0.010(7)
C69 0.061(5) 0.143(12) 0.047(8) -0.001(6) 0.003(5) 0.011(8)
O70 0.076(6) 0.120(8) 0.069(7) -0.003(5) 0.015(5) -0.013(6)
C71 0.085(9) 0.131(13) 0.085(11) -0.007(8) 0.029(7) -0.033(9)
C72 0.152(14) 0.139(16) 0.065(10) -0.016(8) 0.030(11) -0.043(11)
C73 0.25(2) 0.099(15) 0.136(17) -0.022(12) -0.005(17) 0.027(15)
C74 0.061(4) 0.055(8) 0.033(4) 0.004(6) 0.001(3) 0.002(6)
C75 0.050(5) 0.050(7) 0.035(4) -0.002(6) -0.005(4) 0.007(6)
C76 0.052(4) 0.037(7) 0.042(3) -0.008(5) 0.001(3) -0.005(6)
N77 0.046(5) 0.047(6) 0.039(3) 0.003(4) 0.005(4) 0.008(4)
C78 0.044(7) 0.053(7) 0.035(4) 0.011(5) 0.012(5) 0.014(5)
N79 0.044(5) 0.043(5) 0.035(4) 0.003(4) 0.010(4) 0.003(4)
C80 0.064(7) 0.042(6) 0.049(5) -0.005(4) 0.018(5) -0.007(6)
N81 0.043(4) 0.035(5) 0.044(4) 0.000(4) 0.012(3) 0.013(4)
C82 0.048(4) 0.048(7) 0.038(4) -0.011(6) 0.004(4) -0.003(6)
C83 0.032(4) 0.064(8) 0.041(5) 0.002(6) 0.002(3) 0.009(6)
N84 0.036(4) 0.054(6) 0.043(3) 0.002(5) 0.000(3) 0.003(4)
C85 0.039(4) 0.041(7) 0.045(4) -0.012(6) 0.006(3) 0.001(6)
C86 0.033(6) 0.062(8) 0.041(3) -0.004(5) 0.000(4) 0.015(4)
C87 0.044(7) 0.096(9) 0.058(5) -0.022(7) 0.001(6) 0.001(5)
C88 0.064(8) 0.098(10) 0.057(5) -0.039(7) -0.007(6) 0.007(6)
C89 0.103(11) 0.097(11) 0.047(7) 0.001(7) -0.014(6) 0.012(6)
C90 0.129(11) 0.058(8) 0.047(4) -0.011(7) 0.021(7) -0.013(6)
C91 0.085(9) 0.050(8) 0.046(4) -0.006(6) 0.005(6) -0.005(5)
O92 0.225(12) 0.086(8) 0.068(7) -0.007(5) 0.049(7) -0.048(7)
C93 0.136(11) 0.137(16) 0.116(13) 0.039(9) 0.027(9) -0.051(8)
C94 0.218(13) 0.080(11) 0.166(13) -0.034(12) -0.007(11) 0.051(11)
O96 0.164(10) 0.145(10) 0.120(8) -0.020(8) -0.057(7) 0.062(8)
C98 0.081(9) 0.039(7) 0.046(5) 0.007(5) -0.008(6) 0.009(5)
C99 0.064(8) 0.054(7) 0.051(5) 0.005(5) 0.001(6) 0.025(5)
C100 0.046(5) 0.050(7) 0.054(5) -0.003(6) 0.002(4) -0.011(6)
C101 0.060(4) 0.059(8) 0.054(5) -0.006(7) -0.010(5) -0.002(7)
C102 0.070(4) 0.050(7) 0.040(6) -0.006(6) -0.010(4) 0.013(7)
C6 0.077(8) 0.098(10) 0.067(9) 0.042(8) -0.015(7) -0.015(6)
C7 0.110(14) 0.18(2) 0.104(15) 0.017(13) -0.013(11) 0.044(15)
C4 0.112(12) 0.142(15) 0.059(9) 0.033(10) -0.019(8) 0.001(10)

loop_
_atom_type_symbol
_atom_type_scat_dispersion_real
_atom_type_scat_dispersion_imag
_atom_type_scat_Cromer_Mann_a1
_atom_type_scat_Cromer_Mann_b1
_atom_type_scat_Cromer_Mann_a2
_atom_type_scat_Cromer_Mann_b2
_atom_type_scat_Cromer_Mann_a3
_atom_type_scat_Cromer_Mann_b3
_atom_type_scat_Cromer_Mann_a4
_atom_type_scat_Cromer_Mann_b4
_atom_type_scat_Cromer_Mann_c
_atom_type_scat_source
C 0.0033 0.0016 2.3100 20.8439 1.0200 10.2075 1.5886 0.5687 0.8650 51.6512 0.2156 'International Tables Vol C 4.2.6.8 and 6.1.1.4'
H 0.0000 0.0000 0.4930 10.5109 0.3229 26.1257 0.1402 3.1424 0.0408 57.7998 0.0030 'International Tables Vol C 4.2.6.8 and 6.1.1.4'
N 0.0061 0.0033 12.2126 0.0057 3.1322 9.8933 2.0125 28.9975 1.1663 0.5826 -11.5290 'International Tables Vol C 4.2.6.8 and 6.1.1.4'
O 0.0106 0.0060 3.0485 13.2771 2.2868 5.7011 1.5463 0.3239 0.8670 32.9089 0.2508 'International Tables Vol C 4.2.6.8 and 6.1.1.4'
P 0.1023 0.0942 6.4345 1.9067 4.1791 27.1570 1.7800 0.5260 1.4908 68.1645 1.1149 'International Tables Vol C 4.2.6.8 and 6.1.1.4'
F 0.0171 0.0103 3.5392 10.2825 2.6412 4.2944 1.5170 0.2615 1.0243 26.1476 0.2776 'International Tables Vol C 4.2.6.8 and 6.1.1.4'

loop_
_geom_angle_atom_site_label_1
_geom_angle_site_symmetry_1
_geom_angle_atom_site_label_2
_geom_angle_site_symmetry_2
_geom_angle_atom_site_label_3
_geom_angle_site_symmetry_3
_geom_angle
_geom_angle_publ_flag
F2 . P1 . F3 . 177.9(4) yes
F2 . P1 . F4 . 90.0(4) yes
F3 . P1 . F4 . 89.3(4) yes
F2 . P1 . F5 . 91.2(4) yes
F3 . P1 . F5 . 90.8(4) yes
F4 . P1 . F5 . 90.0(4) yes
F2 . P1 . F6 . 90.1(4) yes
F3 . P1 . F6 . 87.9(4) yes
F4 . P1 . F6 . 89.3(4) yes
F5 . P1 . F6 . 178.5(5) yes
F2 . P1 . F7 . 90.8(4) yes
F3 . P1 . F7 . 89.8(3) yes
F4 . P1 . F7 . 178.8(4) yes
F5 . P1 . F7 . 90.9(4) yes
F6 . P1 . F7 . 89.8(4) yes
F9 . P8 . F10 . 178.1(5) yes
F9 . P8 . F11 . 88.5(4) yes
F10 . P8 . F11 . 90.5(4) yes
F9 . P8 . F12 . 88.3(4) yes
F10 . P8 . F12 . 90.1(4) yes
F11 . P8 . F12 . 89.4(4) yes
F9 . P8 . F13 . 90.0(4) yes
F10 . P8 . F13 . 91.6(4) yes
F11 . P8 . F13 . 89.9(5) yes
F12 . P8 . F13 . 178.2(4) yes
F9 . P8 . F14 . 90.4(4) yes
F10 . P8 . F14 . 90.5(4) yes
F11 . P8 . F14 . 178.4(5) yes
F12 . P8 . F14 . 89.3(5) yes
F13 . P8 . F14 . 91.3(5) yes
F16 . P15 . F17 . 90.0(4) yes
F16 . P15 . F18 . 90.0(4) yes
F17 . P15 . F18 . 87.6(4) yes
F16 . P15 . F19 . 176.7(4) yes
F17 . P15 . F19 . 88.8(4) yes
F18 . P15 . F19 . 86.9(4) yes
F16 . P15 . F20 . 92.8(4) yes
F17 . P15 . F20 . 90.2(4) yes
F18 . P15 . F20 . 176.5(5) yes
F19 . P15 . F20 . 90.3(4) yes
F16 . P15 . F21 . 91.6(4) yes
F17 . P15 . F21 . 177.1(5) yes
F18 . P15 . F21 . 90.0(4) yes
F19 . P15 . F21 . 89.5(4) yes
F20 . P15 . F21 . 92.1(4) yes
F23 . P22 . F24 . 90.9(4) yes
F23 . P22 . F25 . 88.4(4) yes
F24 . P22 . F25 . 90.6(5) yes
F23 . P22 . F26 . 178.8(4) yes
F24 . P22 . F26 . 90.3(4) yes
F25 . P22 . F26 . 91.5(4) yes
F23 . P22 . F27 . 89.9(4) yes
F24 . P22 . F27 . 90.7(5) yes
F25 . P22 . F27 . 177.9(4) yes
F26 . P22 . F27 . 90.2(4) yes
F23 . P22 . F28 . 88.9(4) yes
F24 . P22 . F28 . 179.5(5) yes
F25 . P22 . F28 . 89.1(5) yes
F26 . P22 . F28 . 89.9(4) yes
F27 . P22 . F28 . 89.7(5) yes
C30 . O29 . C61 . 115.7(9) yes
O29 . C30 . C31 . 124.6(10) yes
O29 . C30 . C60 . 113.3(10) yes
C31 . C30 . C60 . 122.1(11) yes
C30 . C31 . C32 . 117.5(10) yes
C30 . C31 . H311 . 121.6 no
C32 . C31 . H311 . 120.9 no
C31 . C32 . N33 . 118.2(10) yes
C31 . C32 . C58 . 122.6(11) yes
N33 . C32 . C58 . 119.2(10) yes
C32 . N33 . C34 . 126.5(10) yes
C32 . N33 . C37 . 122.6(9) yes
C34 . N33 . C37 . 110.4(10) yes
N33 . C34 . N35 . 106.6(10) yes
N33 . C34 . H341 . 126.6 no
N35 . C34 . H341 . 126.8 no
C34 . N35 . C36 . 109.2(10) yes
C34 . N35 . C38 . 120.7(10) yes
C36 . N35 . C38 . 127.9(10) yes
N35 . C36 . C37 . 108.8(11) yes
N35 . C36 . H361 . 125.9 no
C37 . C36 . H361 . 125.2 no
N33 . C37 . C36 . 104.6(10) yes
N33 . C37 . H371 . 127.2 no
C36 . C37 . H371 . 128.1 no
N35 . C38 . N39 . 112.0(8) yes
N35 . C38 . H381 . 108.8 no
N39 . C38 . H381 . 108.2 no
N35 . C38 . H382 . 109.5 no
N39 . C38 . H382 . 107.8 no
H381 . C38 . H382 . 110.6 no
C38 . N39 . C40 . 125.7(9) yes
C38 . N39 . C43 . 127.7(10) yes
C40 . N39 . C43 . 105.9(9) yes
N39 . C40 . N41 . 109.0(9) yes
N39 . C40 . H401 . 124.8 no
N41 . C40 . H401 . 126.1 no
C40 . N41 . C42 . 110.9(10) yes
C40 . N41 . C44 . 125.8(9) yes
C42 . N41 . C44 . 123.2(9) yes
N41 . C42 . C43 . 104.7(10) yes
N41 . C42 . H421 . 128.0 no
C43 . C42 . H421 . 127.2 no
N39 . C43 . C42 . 109.4(10) yes
N39 . C43 . H431 . 124.2 no
C42 . C43 . H431 . 126.2 no
N41 . C44 . C45 . 117.6(11) yes
N41 . C44 . C49 . 117.8(11) yes
C45 . C44 . C49 . 124.6(12) yes
C44 . C45 . C46 . 115.4(13) yes
C44 . C45 . H451 . 122.5 no
C46 . C45 . H451 . 122.1 no
C45 . C46 . C47 . 123.9(13) yes
C45 . C46 . H461 . 118.0 no
C47 . C46 . H461 . 118.2 no
C46 . C47 . C48 . 118.2(14) yes
C46 . C47 . H471 . 120.1 no
C48 . C47 . H471 . 121.7 no
C47 . C48 . C49 . 122.2(14) yes
C47 . C48 . O50 . 117.4(13) yes
C49 . C48 . O50 . 120.4(13) yes
C44 . C49 . C48 . 115.8(13) yes
C44 . C49 . H491 . 122.2 no
C48 . C49 . H491 . 122.0 no
C48 . O50 . C51 . 120.2(11) yes
O50 . C51 . C53 . 106.4(12) yes
O50 . C51 . H511 . 108.6 no
C53 . C51 . H511 . 109.5 no
O50 . C51 . H512 . 110.7 no
C53 . C51 . H512 . 111.1 no
H511 . C51 . H512 . 110.5 no
C51 . C53 . O54 . 115.9(15) yes
C51 . C53 . H531 . 106.5 no
O54 . C53 . H531 . 107.3 no
C51 . C53 . H532 . 109.7 no
O54 . C53 . H532 . 107.7 no
H531 . C53 . H532 . 109.5 no
C53 . O54 . C55 . 108.0(14) yes
O54 . C55 . C56 . 100.2(16) yes
O54 . C55 . H552 . 111.8 no
C56 . C55 . H552 . 110.3 no
O54 . C55 . H551 . 112.7 no
C56 . C55 . H551 . 111.5 no
H552 . C55 . H551 . 110.1 no
C55 . C56 . C57 . 125(2) yes
C55 . C56 . H561 . 115.2 no
C57 . C56 . H561 . 119.5 no
C56 . C57 . H572 . 122.2 no
C56 . C57 . H571 . 118.4 no
H572 . C57 . H571 . 119.4 no
C32 . C58 . C59 . 117.9(11) yes
C32 . C58 . H581 . 121.1 no
C59 . C58 . H581 . 121.0 no
C58 . C59 . C60 . 121.0(11) yes
C58 . C59 . H591 . 120.1 no
C60 . C59 . H591 . 118.9 no
C30 . C60 . C59 . 118.8(11) yes
C30 . C60 . H601 . 120.2 no
C59 . C60 . H601 . 121.0 no
O29 . C61 . C62 . 107.2(10) yes
O29 . C61 . H611 . 109.7 no
C62 . C61 . H611 . 109.7 no
O29 . C61 . H612 . 109.7 no
C62 . C61 . H612 . 110.9 no
H611 . C61 . H612 . 109.5 no
C61 . C62 . O63 . 109.5(11) yes
C61 . C62 . H622 . 110.2 no
O63 . C62 . H622 . 109.4 no
C61 . C62 . H621 . 109.5 no
O63 . C62 . H621 . 108.8 no
H622 . C62 . H621 . 109.3 no
C62 . O63 . C64 . 110.9(10) yes
O63 . C64 . C65 . 108.9(13) yes
O63 . C64 . H641 . 110.4 no
C65 . C64 . H641 . 109.2 no
O63 . C64 . H642 . 108.8 no
C65 . C64 . H642 . 109.4 no
H641 . C64 . H642 . 110.1 no
C64 . C65 . C66 . 127.8(17) yes
C64 . C65 . H651 . 114.9 no
C66 . C65 . H651 . 117.3 no
C65 . C66 . H661 . 118.5 no
C65 . C66 . H662 . 121.6 no
H661 . C66 . H662 . 119.9 no
C68 . O67 . C74 . 116.3(9) yes
O67 . C68 . C69 . 106.7(10) yes
O67 . C68 . H681 . 110.9 no
C69 . C68 . H681 . 108.4 no
O67 . C68 . H682 . 109.6 no
C69 . C68 . H682 . 111.6 no
H681 . C68 . H682 . 109.6 no
C68 . C69 . O70 . 107.6(12) yes
C68 . C69 . H692 . 108.7 no
O70 . C69 . H692 . 109.7 no
C68 . C69 . H691 . 110.8 no
O70 . C69 . H691 . 110.2 no
H692 . C69 . H691 . 109.8 no
C69 . O70 . C71 . 114.5(12) yes
O70 . C71 . C72 . 116.9(17) yes
O70 . C71 . H711 . 107.3 no
C72 . C71 . H711 . 106.0 no
O70 . C71 . H712 . 108.0 no
C72 . C71 . H712 . 108.6 no
H711 . C71 . H712 . 109.8 no
C71 . C72 . C73 . 117(2) yes
C71 . C72 . H721 . 121.5 no
C73 . C72 . H721 . 121.2 no
C72 . C73 . H731 . 120.2 no
C72 . C73 . H732 . 120.1 no
H731 . C73 . H732 . 119.7 no
O67 . C74 . C75 . 125.9(11) yes
O67 . C74 . C102 . 113.0(10) yes
C75 . C74 . C102 . 121.0(12) yes
C74 . C75 . C76 . 118.5(11) yes
C74 . C75 . H751 . 120.5 no
C76 . C75 . H751 . 120.9 no
C75 . C76 . N77 . 116.2(10) yes
C75 . C76 . C100 . 124.1(12) yes
N77 . C76 . C100 . 119.6(10) yes
C76 . N77 . C78 . 123.0(10) yes
C76 . N77 . C99 . 126.4(9) yes
C78 . N77 . C99 . 110.4(10) yes
N77 . C78 . N79 . 107.0(10) yes
N77 . C78 . H781 . 126.0 no
N79 . C78 . H781 . 127.0 no
C78 . N79 . C80 . 123.5(10) yes
C78 . N79 . C98 . 108.6(10) yes
C80 . N79 . C98 . 127.7(10) yes
N79 . C80 . N81 . 112.9(9) yes
N79 . C80 . H801 . 107.1 no
N81 . C80 . H801 . 107.5 no
N79 . C80 . H802 . 109.1 no
N81 . C80 . H802 . 109.7 no
H801 . C80 . H802 . 110.5 no
C80 . N81 . C82 . 125.6(10) yes
C80 . N81 . C85 . 124.5(9) yes
C82 . N81 . C85 . 109.3(9) yes
N81 . C82 . C83 . 106.2(11) yes
N81 . C82 . H821 . 126.2 no
C83 . C82 . H821 . 127.6 no
C82 . C83 . N84 . 107.9(10) yes
C82 . C83 . H831 . 126.4 no
N84 . C83 . H831 . 125.6 no
C83 . N84 . C85 . 108.5(9) yes
C83 . N84 . C86 . 125.8(9) yes
C85 . N84 . C86 . 125.6(10) yes
N81 . C85 . N84 . 107.9(10) yes
N81 . C85 . H851 . 125.8 no
N84 . C85 . H851 . 126.3 no
N84 . C86 . C87 . 120.1(12) yes
N84 . C86 . C91 . 119.5(11) yes
C87 . C86 . C91 . 120.4(12) yes
C86 . C87 . C88 . 121.7(14) yes
C86 . C87 . H871 . 119.1 no
C88 . C87 . H871 . 119.2 no
C87 . C88 . C89 . 116.9(13) yes
C87 . C88 . H881 . 122.1 no
C89 . C88 . H881 . 121.0 no
C88 . C89 . C90 . 122.1(15) yes
C88 . C89 . H891 . 119.5 no
C90 . C89 . H891 . 118.4 no
C89 . C90 . C91 . 120.2(15) yes
C89 . C90 . O92 . 112.7(16) yes
C91 . C90 . O92 . 126.3(14) yes
C90 . C91 . C86 . 118.5(13) yes
C90 . C91 . H911 . 121.8 no
C86 . C91 . H911 . 119.6 no
C90 . O92 . C93 . 118.1(15) yes
O92 . C93 . C94 . 120(2) yes
O92 . C93 . H931 . 106.6 no
C94 . C93 . H931 . 102.5 no
O92 . C93 . H932 . 108.5 no
C94 . C93 . H932 . 110.5 no
H931 . C93 . H932 . 108.5 no
C93 . C94 . O96 . 107.5(20) yes
C93 . C94 . H941 . 111.3 no
O96 . C94 . H941 . 111.6 no
C93 . C94 . H942 . 106.9 no
O96 . C94 . H942 . 108.9 no
H941 . C94 . H942 . 110.5 no
C94 . O96 . C6 . 114.1(12) yes
N79 . C98 . C99 . 108.7(11) yes
N79 . C98 . H981 . 124.9 no
C99 . C98 . H981 . 126.3 no
N77 . C99 . C98 . 105.1(10) yes
N77 . C99 . H991 . 126.9 no
C98 . C99 . H991 . 128.1 no
C76 . C100 . C101 . 117.9(12) yes
C76 . C100 . H1001 . 120.9 no
C101 . C100 . H1001 . 121.2 no
C100 . C101 . C102 . 120.1(12) yes
C100 . C101 . H1011 . 119.8 no
C102 . C101 . H1011 . 120.1 no
C74 . C102 . C101 . 118.3(12) yes
C74 . C102 . H1021 . 120.3 no
C101 . C102 . H1021 . 121.5 no
O96 . C6 . C4 . 114.8(15) yes
O96 . C6 . H62 . 108.6 no
C4 . C6 . H62 . 109.3 no
O96 . C6 . H61 . 108.0 no
C4 . C6 . H61 . 106.2 no
H62 . C6 . H61 . 109.8 no
C4 . C7 . H71 . 123.4 no
C4 . C7 . H72 . 116.6 no
H71 . C7 . H72 . 120.0 no
C6 . C4 . C7 . 135(2) yes
C6 . C4 . H41 . 113.2 no
C7 . C4 . H41 . 112.2 no

loop_
_geom_bond_atom_site_label_1
_geom_bond_site_symmetry_1
_geom_bond_atom_site_label_2
_geom_bond_site_symmetry_2
_geom_bond_distance
_geom_bond_publ_flag
P1 . F2 . 1.575(7) yes
P1 . F3 . 1.619(7) yes
P1 . F4 . 1.611(7) yes
P1 . F5 . 1.569(7) yes
P1 . F6 . 1.614(7) yes
P1 . F7 . 1.597(7) yes
P8 . F9 . 1.597(7) yes
P8 . F10 . 1.582(7) yes
P8 . F11 . 1.577(7) yes
P8 . F12 . 1.600(7) yes
P8 . F13 . 1.580(8) yes
P8 . F14 . 1.592(8) yes
P15 . F16 . 1.554(7) yes
P15 . F17 . 1.592(8) yes
P15 . F18 . 1.638(7) yes
P15 . F19 . 1.627(8) yes
P15 . F20 . 1.565(7) yes
P15 . F21 . 1.580(7) yes
P22 . F23 . 1.587(7) yes
P22 . F24 . 1.575(8) yes
P22 . F25 . 1.608(8) yes
P22 . F26 . 1.596(7) yes
P22 . F27 . 1.566(8) yes
P22 . F28 . 1.607(7) yes
O29 . C30 . 1.355(13) yes
O29 . C61 . 1.476(14) yes
C30 . C31 . 1.349(15) yes
C30 . C60 . 1.412(15) yes
C31 . C32 . 1.405(14) yes
C31 . H311 . 0.930 no
C32 . N33 . 1.471(14) yes
C32 . C58 . 1.380(15) yes
N33 . C34 . 1.311(13) yes
N33 . C37 . 1.358(13) yes
C34 . N35 . 1.326(14) yes
C34 . H341 . 0.927 no
N35 . C36 . 1.320(13) yes
N35 . C38 . 1.484(14) yes
C36 . C37 . 1.345(16) yes
C36 . H361 . 0.926 no
C37 . H371 . 0.936 no
C38 . N39 . 1.447(13) yes
C38 . H381 . 0.971 no
C38 . H382 . 0.967 no
N39 . C40 . 1.328(13) yes
N39 . C43 . 1.419(13) yes
C40 . N41 . 1.333(13) yes
C40 . H401 . 0.937 no
N41 . C42 . 1.375(13) yes
N41 . C44 . 1.462(14) yes
C42 . C43 . 1.346(14) yes
C42 . H421 . 0.924 no
C43 . H431 . 0.932 no
C44 . C45 . 1.364(15) yes
C44 . C49 . 1.412(16) yes
C45 . C46 . 1.367(17) yes
C45 . H451 . 0.928 no
C46 . C47 . 1.391(18) yes
C46 . H461 . 0.932 no
C47 . C48 . 1.355(18) yes
C47 . H471 . 0.927 no
C48 . C49 . 1.391(18) yes
C48 . O50 . 1.393(16) yes
C49 . H491 . 0.923 no
O50 . C51 . 1.473(15) yes
C51 . C53 . 1.438(18) yes
C51 . H511 . 0.974 no
C51 . H512 . 0.971 no
C53 . O54 . 1.383(18) yes
C53 . H531 . 0.978 no
C53 . H532 . 0.976 no
O54 . C55 . 1.33(2) yes
C55 . C56 . 1.60(3) yes
C55 . H552 . 0.968 no
C55 . H551 . 0.966 no
C56 . C57 . 1.25(3) yes
C56 . H561 . 0.934 no
C57 . H572 . 0.928 no
C57 . H571 . 0.926 no
C58 . C59 . 1.397(15) yes
C58 . H581 . 0.936 no
C59 . C60 . 1.372(15) yes
C59 . H591 . 0.932 no
C60 . H601 . 0.926 no
C61 . C62 . 1.523(17) yes
C61 . H611 . 0.973 no
C61 . H612 . 0.972 no
C62 . O63 . 1.386(15) yes
C62 . H622 . 0.976 no
C62 . H621 . 0.973 no
O63 . C64 . 1.435(15) yes
C64 . C65 . 1.47(2) yes
C64 . H641 . 0.970 no
C64 . H642 . 0.971 no
C65 . C66 . 1.28(2) yes
C65 . H651 . 0.930 no
C66 . H661 . 0.933 no
C66 . H662 . 0.930 no
O67 . C68 . 1.448(13) yes
O67 . C74 . 1.393(13) yes
C68 . C69 . 1.479(17) yes
C68 . H681 . 0.969 no
C68 . H682 . 0.970 no
C69 . O70 . 1.429(16) yes
C69 . H692 . 0.974 no
C69 . H691 . 0.972 no
O70 . C71 . 1.387(17) yes
C71 . C72 . 1.41(2) yes
C71 . H711 . 0.971 no
C71 . H712 . 0.966 no
C72 . C73 . 1.38(3) yes
C72 . H721 . 0.930 no
C73 . H731 . 0.933 no
C73 . H732 . 0.934 no
C74 . C75 . 1.380(16) yes
C74 . C102 . 1.384(16) yes
C75 . C76 . 1.340(14) yes
C75 . H751 . 0.933 no
C76 . N77 . 1.474(14) yes
C76 . C100 . 1.332(15) yes
N77 . C78 . 1.296(14) yes
N77 . C99 . 1.401(14) yes
C78 . N79 . 1.374(14) yes
C78 . H781 . 0.922 no
N79 . C80 . 1.469(14) yes
N79 . C98 . 1.342(14) yes
C80 . N81 . 1.465(14) yes
C80 . H801 . 0.974 no
C80 . H802 . 0.976 no
N81 . C82 . 1.395(13) yes
N81 . C85 . 1.333(13) yes
C82 . C83 . 1.313(14) yes
C82 . H821 . 0.930 no
C83 . N84 . 1.404(13) yes
C83 . H831 . 0.926 no
N84 . C85 . 1.311(13) yes
N84 . C86 . 1.461(14) yes
C85 . H851 . 0.932 no
C86 . C87 . 1.378(16) yes
C86 . C91 . 1.343(16) yes
C87 . C88 . 1.363(18) yes
C87 . H871 . 0.933 no
C88 . C89 . 1.39(2) yes
C88 . H881 . 0.933 no
C89 . C90 . 1.326(19) yes
C89 . H891 . 0.924 no
C90 . C91 . 1.408(18) yes
C90 . O92 . 1.309(17) yes
C91 . H911 . 0.927 no
O92 . C93 . 1.272(19) yes
C93 . C94 . 1.31(2) yes
C93 . H931 . 0.975 no
C93 . H932 . 0.980 no
C94 . O96 . 1.69(2) yes
C94 . H941 . 0.967 no
C94 . H942 . 0.965 no
O96 . C6 . 1.375(17) yes
C98 . C99 . 1.350(16) yes
C98 . H981 . 0.928 no
C99 . H991 . 0.936 no
C100 . C101 . 1.417(16) yes
C100 . H1001 . 0.936 no
C101 . C102 . 1.382(16) yes
C101 . H1011 . 0.932 no
C102 . H1021 . 0.940 no
C6 . C4 . 1.39(2) yes
C6 . H62 . 0.962 no
C6 . H61 . 0.974 no
C7 . C4 . 1.18(2) yes
C7 . H71 . 0.930 no
C7 . H72 . 0.928 no
C4 . H41 . 0.936 no
